data_4122987
loop_
_publ_author_name
'Kalz, Kai F.'
'Brinkmeier, Alexander'
'Dechert, Sebastian'
'Mata, Ricardo A.'
'Meyer, Franc'

_publ_section_title
;
 Functional Model for the [Fe] Hydrogenase Inspired by the Frustrated
 Lewis Pair Concept.
;
_journal_name_full 'Journal of the American Chemical Society'
_journal_page_first 141117115410006
_journal_paper_doi 10.1021/ja509186d
_journal_year 2014
_chemical_formula_moiety 'C22 H18 F4 N2'
_chemical_formula_sum 'C22 H18 F4 N2'
_chemical_formula_weight 386.38
_chemical_name_systematic
;
 ?
;
_space_group_IT_number 2
_symmetry_cell_setting triclinic
_symmetry_space_group_name_Hall '-P 1'
_symmetry_space_group_name_H-M 'P -1'
_atom_sites_solution_hydrogens geom
_atom_sites_solution_primary direct
_atom_sites_solution_secondary difmap
_audit_creation_method SHELXL-97
_cell_angle_alpha 106.091(15)
_cell_angle_beta 92.927(15)
_cell_angle_gamma 110.799(14)
_cell_formula_units_Z 2
_cell_length_a 9.0488(17)
_cell_length_b 9.7465(18)
_cell_length_c 11.796(2)
_cell_measurement_reflns_used 11628
_cell_measurement_temperature 133(2)
_cell_measurement_theta_max 26.87
_cell_measurement_theta_min 1.82
_cell_volume 921.4(3)
_computing_cell_refinement 'X-AREA (Stoe & Cie, 2002)'
_computing_data_collection 'X-AREA (Stoe & Cie, 2002)'
_computing_data_reduction 'X-AREA (Stoe & Cie, 2002)'
_computing_molecular_graphics 'DIAMOND (Brandenburg, 2001)'
_computing_publication_material 'SHELXL-97 (Sheldrick, 1997)'
_computing_structure_refinement 'SHELXL-97 (Sheldrick, 1997)'
_computing_structure_solution 'SHELXS-97 (Sheldrick, 1990)'
_diffrn_ambient_temperature 133(2)
_diffrn_measured_fraction_theta_full 0.992
_diffrn_measured_fraction_theta_max 0.992
_diffrn_measurement_device_type 'Stoe IPDS II'
_diffrn_measurement_method \w
_diffrn_radiation_monochromator graphite
_diffrn_radiation_source 'fine-focus sealed tube'
_diffrn_radiation_type MoK\a
_diffrn_radiation_wavelength 0.71073
_diffrn_reflns_av_R_equivalents 0.0945
_diffrn_reflns_av_sigmaI/netI 0.0762
_diffrn_reflns_limit_h_max 11
_diffrn_reflns_limit_h_min -11
_diffrn_reflns_limit_k_max 12
_diffrn_reflns_limit_k_min -12
_diffrn_reflns_limit_l_max 14
_diffrn_reflns_limit_l_min -14
_diffrn_reflns_number 11628
_diffrn_reflns_theta_full 26.87
_diffrn_reflns_theta_max 26.87
_diffrn_reflns_theta_min 1.82
_exptl_absorpt_coefficient_mu 0.111
_exptl_absorpt_correction_T_max 0.9875
_exptl_absorpt_correction_T_min 0.9643
_exptl_absorpt_correction_type numerical
_exptl_absorpt_process_details 'X-RED (Stoe & Cie, 2002)'
_exptl_crystal_colour colorless
_exptl_crystal_density_diffrn 1.393
_exptl_crystal_density_method 'not measured'
_exptl_crystal_description block
_exptl_crystal_F_000 400
_exptl_crystal_size_max 0.50
_exptl_crystal_size_mid 0.28
_exptl_crystal_size_min 0.15
_refine_diff_density_max 0.140
_refine_diff_density_min -0.196
_refine_diff_density_rms 0.042
_refine_ls_extinction_method none
_refine_ls_goodness_of_fit_ref 0.915
_refine_ls_hydrogen_treatment constr
_refine_ls_matrix_type full
_refine_ls_number_parameters 254
_refine_ls_number_reflns 3931
_refine_ls_number_restraints 0
_refine_ls_restrained_S_all 0.915
_refine_ls_R_factor_all 0.0898
_refine_ls_R_factor_gt 0.0474
_refine_ls_shift/su_max 0.000
_refine_ls_shift/su_mean 0.000
_refine_ls_structure_factor_coef Fsqd
_refine_ls_weighting_details 'calc w=1/[\s^2^(Fo^2^)+(0.0557P)^2^+0.0000P] where P=(Fo^2^+2Fc^2^)/3'
_refine_ls_weighting_scheme calc
_refine_ls_wR_factor_gt 0.1052
_refine_ls_wR_factor_ref 0.1224
_reflns_number_gt 2363
_reflns_number_total 3931
_reflns_threshold_expression >2sigma(I)
_cod_data_source_file ja509186d_si_002.cif
_cod_data_source_block HImF4-kk31
_cod_depositor_comments
;
The following automatic conversions were performed:

'_symmetry_cell_setting' value 'Triclinic' changed to 'triclinic'
according to
/home/saulius/struct/COD-crude-data--automatic-downloads/rss-feeds/ACS/lib/dictionaries/cif_core.dic
dictionary named 'cif_core.dic' version 2.4.2 from 2011-04-26.

Automatic conversion script
Id: cif_fix_values 2935 2014-11-11 08:27:57Z andrius 
;
_cod_database_code 4122987

loop_
_symmetry_equiv_pos_as_xyz
'x, y, z'
'-x, -y, -z'

loop_
_atom_site_label
_atom_site_type_symbol
_atom_site_fract_x
_atom_site_fract_y
_atom_site_fract_z
_atom_site_U_iso_or_equiv
_atom_site_adp_type
_atom_site_occupancy
_atom_site_symmetry_multiplicity
_atom_site_calc_flag
_atom_site_refinement_flags
N1 N 0.20543(19) 0.55100(17) 0.78812(14) 0.0495(4) Uani 1 1 d .
N2 N 0.17466(19) 0.64148(18) 0.63303(15) 0.0508(4) Uani 1 1 d .
F1 F 0.25879(18) 0.28197(14) 0.65712(11) 0.0756(4) Uani 1 1 d .
F2 F 0.23590(15) 0.60520(13) 1.02871(10) 0.0663(4) Uani 1 1 d .
F3 F 0.37326(15) 0.59285(13) 0.46975(10) 0.0614(3) Uani 1 1 d .
F4 F 0.06906(16) 0.88333(14) 0.63203(11) 0.0677(4) Uani 1 1 d .
C1 C 0.2926(2) 0.6029(2) 0.69604(17) 0.0481(5) Uani 1 1 d .
H1 H 0.3120 0.5153 0.6403 0.058 Uiso 1 1 calc R
C2 C 0.0332(2) 0.5000(2) 0.7460(2) 0.0550(5) Uani 1 1 d .
H2A H -0.0284 0.4999 0.8130 0.066 Uiso 1 1 calc R
H2B H -0.0102 0.3958 0.6857 0.066 Uiso 1 1 calc R
C3 C 0.0331(2) 0.6230(2) 0.69161(19) 0.0541(5) Uani 1 1 d .
H3A H -0.0657 0.5877 0.6331 0.065 Uiso 1 1 calc R
H3B H 0.0450 0.7203 0.7536 0.065 Uiso 1 1 calc R
C4 C 0.4506(2) 0.7381(2) 0.75157(17) 0.0462(5) Uani 1 1 d .
C5 C 0.5947(2) 0.7241(2) 0.72857(18) 0.0522(5) Uani 1 1 d .
H5 H 0.5936 0.6301 0.6761 0.063 Uiso 1 1 calc R
C6 C 0.7400(3) 0.8461(2) 0.78148(19) 0.0555(5) Uani 1 1 d .
H6 H 0.8371 0.8335 0.7654 0.067 Uiso 1 1 calc R
C7 C 0.7463(2) 0.9858(2) 0.85725(18) 0.0523(5) Uani 1 1 d .
C8 C 0.6015(2) 1.0008(2) 0.87780(18) 0.0507(5) Uani 1 1 d .
H8 H 0.6025 1.0963 0.9278 0.061 Uiso 1 1 calc R
C9 C 0.4563(2) 0.8788(2) 0.82658(17) 0.0484(5) Uani 1 1 d .
H9 H 0.3593 0.8913 0.8428 0.058 Uiso 1 1 calc R
C10 C 0.9042(3) 1.1193(3) 0.9139(2) 0.0667(6) Uani 1 1 d .
H10A H 0.9282 1.1905 0.8666 0.100 Uiso 1 1 calc R
H10B H 0.9896 1.0798 0.9164 0.100 Uiso 1 1 calc R
H10C H 0.8974 1.1742 0.9955 0.100 Uiso 1 1 calc R
C11 C 0.2519(2) 0.4545(2) 0.83974(18) 0.0484(5) Uani 1 1 d .
C12 C 0.2803(3) 0.3242(2) 0.77850(19) 0.0563(5) Uani 1 1 d .
C13 C 0.3261(3) 0.2353(2) 0.8330(2) 0.0634(6) Uani 1 1 d .
H13 H 0.3475 0.1497 0.7871 0.076 Uiso 1 1 calc R
C14 C 0.3408(2) 0.2721(2) 0.9559(2) 0.0606(6) Uani 1 1 d .
H14 H 0.3726 0.2116 0.9951 0.073 Uiso 1 1 calc R
C15 C 0.3094(2) 0.3963(2) 1.0218(2) 0.0573(5) Uani 1 1 d .
H15 H 0.3171 0.4212 1.1062 0.069 Uiso 1 1 calc R
C16 C 0.2666(2) 0.4834(2) 0.96275(19) 0.0524(5) Uani 1 1 d .
C17 C 0.2200(2) 0.7325(2) 0.55910(17) 0.0491(5) Uani 1 1 d .
C18 C 0.1670(2) 0.8496(2) 0.55384(18) 0.0530(5) Uani 1 1 d .
C19 C 0.2075(3) 0.9334(2) 0.47656(19) 0.0594(6) Uani 1 1 d .
H19 H 0.1653 1.0099 0.4764 0.071 Uiso 1 1 calc R
C20 C 0.3098(3) 0.9061(3) 0.3989(2) 0.0628(6) Uani 1 1 d .
H20 H 0.3407 0.9651 0.3459 0.075 Uiso 1 1 calc R
C21 C 0.3672(3) 0.7923(2) 0.39867(19) 0.0600(6) Uani 1 1 d .
H21 H 0.4380 0.7723 0.3456 0.072 Uiso 1 1 calc R
C22 C 0.3209(2) 0.7091(2) 0.47537(18) 0.0525(5) Uani 1 1 d .

loop_
_atom_site_aniso_label
_atom_site_aniso_U_11
_atom_site_aniso_U_22
_atom_site_aniso_U_33
_atom_site_aniso_U_23
_atom_site_aniso_U_13
_atom_site_aniso_U_12
N1 0.0450(10) 0.0450(9) 0.0592(10) 0.0203(8) 0.0125(7) 0.0148(7)
N2 0.0452(10) 0.0515(10) 0.0596(10) 0.0223(8) 0.0130(8) 0.0188(8)
F1 0.1132(12) 0.0509(7) 0.0675(8) 0.0171(6) 0.0252(7) 0.0371(7)
F2 0.0859(10) 0.0517(7) 0.0647(8) 0.0179(6) 0.0205(6) 0.0299(7)
F3 0.0662(8) 0.0578(7) 0.0674(8) 0.0194(6) 0.0224(6) 0.0307(6)
F4 0.0773(9) 0.0620(8) 0.0817(8) 0.0297(6) 0.0313(7) 0.0397(7)
C1 0.0471(12) 0.0415(10) 0.0572(11) 0.0172(9) 0.0136(9) 0.0169(9)
C2 0.0437(12) 0.0516(12) 0.0688(13) 0.0223(10) 0.0128(10) 0.0143(9)
C3 0.0437(12) 0.0526(12) 0.0670(13) 0.0215(10) 0.0133(10) 0.0173(9)
C4 0.0429(11) 0.0431(11) 0.0557(11) 0.0208(9) 0.0126(9) 0.0156(9)
C5 0.0515(13) 0.0452(11) 0.0630(13) 0.0185(9) 0.0158(10) 0.0202(9)
C6 0.0451(12) 0.0556(13) 0.0720(14) 0.0249(11) 0.0176(10) 0.0218(10)
C7 0.0459(12) 0.0482(12) 0.0634(13) 0.0235(10) 0.0121(9) 0.0140(9)
C8 0.0496(12) 0.0423(11) 0.0594(12) 0.0160(9) 0.0137(9) 0.0163(9)
C9 0.0439(11) 0.0438(11) 0.0592(12) 0.0179(9) 0.0147(9) 0.0167(9)
C10 0.0477(13) 0.0562(13) 0.0875(16) 0.0223(12) 0.0096(11) 0.0105(10)
C11 0.0404(11) 0.0389(10) 0.0631(13) 0.0185(9) 0.0093(9) 0.0101(8)
C12 0.0618(14) 0.0451(12) 0.0620(13) 0.0198(10) 0.0168(10) 0.0177(10)
C13 0.0643(15) 0.0505(13) 0.0868(17) 0.0295(12) 0.0274(12) 0.0273(11)
C14 0.0469(13) 0.0555(13) 0.0865(17) 0.0369(12) 0.0155(11) 0.0165(10)
C15 0.0504(13) 0.0518(12) 0.0658(13) 0.0251(10) 0.0073(10) 0.0107(10)
C16 0.0484(12) 0.0407(11) 0.0647(13) 0.0164(9) 0.0119(9) 0.0132(9)
C17 0.0482(12) 0.0423(11) 0.0528(11) 0.0143(9) 0.0080(9) 0.0134(9)
C18 0.0506(12) 0.0475(11) 0.0605(12) 0.0150(10) 0.0141(10) 0.0192(9)
C19 0.0646(15) 0.0473(12) 0.0684(14) 0.0221(10) 0.0090(11) 0.0214(10)
C20 0.0637(15) 0.0559(13) 0.0653(14) 0.0259(11) 0.0101(11) 0.0141(11)
C21 0.0564(14) 0.0584(13) 0.0605(13) 0.0203(11) 0.0153(10) 0.0150(11)
C22 0.0522(13) 0.0433(11) 0.0592(12) 0.0125(9) 0.0089(10) 0.0181(9)

loop_
_atom_type_symbol
_atom_type_description
_atom_type_scat_dispersion_real
_atom_type_scat_dispersion_imag
_atom_type_scat_source
C C 0.0033 0.0016 'International Tables Vol C Tables 4.2.6.8 and 6.1.1.4'
H H 0.0000 0.0000 'International Tables Vol C Tables 4.2.6.8 and 6.1.1.4'
N N 0.0061 0.0033 'International Tables Vol C Tables 4.2.6.8 and 6.1.1.4'
F F 0.0171 0.0103 'International Tables Vol C Tables 4.2.6.8 and 6.1.1.4'

loop_
_geom_angle_atom_site_label_1
_geom_angle_atom_site_label_2
_geom_angle_atom_site_label_3
_geom_angle
C11 N1 C2 116.35(14)
C11 N1 C1 118.27(16)
C2 N1 C1 108.02(15)
C17 N2 C3 124.23(16)
C17 N2 C1 121.33(16)
C3 N2 C1 110.75(15)
N1 C1 N2 101.40(15)
N1 C1 C4 111.41(15)
N2 C1 C4 114.07(15)
N1 C2 C3 100.75(15)
N2 C3 C2 100.82(16)
C5 C4 C9 118.14(18)
C5 C4 C1 120.39(18)
C9 C4 C1 121.47(17)
C6 C5 C4 120.7(2)
C7 C6 C5 121.30(19)
C6 C7 C8 117.83(18)
C6 C7 C10 121.42(19)
C8 C7 C10 120.74(19)
C9 C8 C7 121.07(19)
C8 C9 C4 120.89(19)
C16 C11 C12 113.90(18)
C16 C11 N1 119.63(18)
C12 C11 N1 126.42(19)
F1 C12 C13 118.2(2)
F1 C12 C11 117.76(18)
C13 C12 C11 124.0(2)
C12 C13 C14 118.9(2)
C15 C14 C13 120.1(2)
C16 C15 C14 118.6(2)
F2 C16 C15 117.9(2)
F2 C16 C11 117.71(18)
C15 C16 C11 124.4(2)
N2 C17 C18 125.43(18)
N2 C17 C22 121.86(18)
C18 C17 C22 112.63(17)
C19 C18 F4 117.66(18)
C19 C18 C17 124.6(2)
F4 C18 C17 117.76(17)
C18 C19 C20 119.4(2)
C19 C20 C21 119.51(19)
C22 C21 C20 119.2(2)
C21 C22 F3 118.12(19)
C21 C22 C17 124.7(2)
F3 C22 C17 117.16(17)

loop_
_geom_bond_atom_site_label_1
_geom_bond_atom_site_label_2
_geom_bond_distance
N1 C11 1.416(2)
N1 C2 1.468(2)
N1 C1 1.472(2)
N2 C17 1.387(2)
N2 C3 1.465(2)
N2 C1 1.480(2)
F1 C12 1.358(2)
F2 C16 1.355(2)
F3 C22 1.362(2)
F4 C18 1.367(2)
C1 C4 1.516(3)
C2 C3 1.509(3)
C4 C5 1.390(3)
C4 C9 1.393(3)
C5 C6 1.388(3)
C6 C7 1.386(3)
C7 C8 1.395(3)
C7 C10 1.510(3)
C8 C9 1.384(3)
C11 C16 1.389(3)
C11 C12 1.394(3)
C12 C13 1.369(3)
C13 C14 1.380(3)
C14 C15 1.377(3)
C15 C16 1.374(3)
C17 C18 1.401(3)
C17 C22 1.406(3)
C18 C19 1.366(3)
C19 C20 1.376(3)
C20 C21 1.381(3)
C21 C22 1.362(3)
